data_4300710
_journal_name_full 'Inorganic Chemistry'
_journal_paper_doi 10.1021/ic0518881
_journal_year 2006
_chemical_formula_sum 'C46 H49 Er3 N3 O25'
_chemical_formula_weight 1545.66
_space_group_IT_number 2
_symmetry_cell_setting triclinic
_symmetry_space_group_name_Hall '-P 1'
_symmetry_space_group_name_H-M 'P -1'
_cell_angle_alpha 84.9980(10)
_cell_angle_beta 88.1350(10)
_cell_angle_gamma 62.6600(10)
_cell_formula_units_Z 2
_cell_length_a 10.7098(5)
_cell_length_b 11.2449(5)
_cell_length_c 26.0660(11)
_cell_measurement_temperature 566(2)
_cell_volume 2777.8(2)
_diffrn_ambient_temperature 298(2)
_exptl_crystal_density_diffrn 1.848
_cod_database_code 4300710

loop_
_symmetry_equiv_pos_as_xyz
'x, y, z'
'-x, -y, -z'

loop_
_atom_site_label
_atom_site_type_symbol
_atom_site_fract_x
_atom_site_fract_y
_atom_site_fract_z
_atom_site_U_iso_or_equiv
_atom_site_adp_type
_atom_site_occupancy
_atom_site_symmetry_multiplicity
_atom_site_calc_flag
_atom_site_refinement_flags
_atom_site_disorder_assembly
_atom_site_disorder_group
Er1 Er 0.618669(8) 0.965149(8) 0.439748(4) 0.01773(2) Uani 1 1 d . . .
Er2 Er 0.655744(9) 1.154102(9) 0.258293(4) 0.02048(2) Uani 1 1 d . . .
Er3 Er 0.588471(9) 1.382831(9) 0.100274(4) 0.01896(2) Uani 1 1 d . . .
O1 O 0.57333(17) 0.78206(15) 0.46192(7) 0.0352(5) Uani 1 1 d . . .
O2 O 0.45718(18) 0.82038(15) 0.53543(7) 0.0365(5) Uani 1 1 d . . .
O3 O 0.66484(17) 0.85618(15) 0.36653(7) 0.0323(5) Uani 1 1 d . . .
O4 O 0.60506(16) 0.99252(14) 0.29425(7) 0.0302(4) Uani 1 1 d . . .
O5 O 0.56425(17) 0.38325(15) 0.24492(7) 0.0341(5) Uani 1 1 d . . .
O6 O 0.53721(17) 0.50158(16) 0.16995(7) 0.0332(5) Uani 1 1 d . . .
O7 O 0.75398(16) 1.04644(16) 0.39977(7) 0.0348(5) Uani 1 1 d . . .
O8 O 0.72575(16) 1.19485(16) 0.33426(7) 0.0327(5) Uani 1 1 d . . .
O9 O 1.37051(15) 1.04775(15) 0.47062(6) 0.0269(4) Uani 1 1 d . . .
O10 O 1.40537(15) 1.08890(18) 0.38947(6) 0.0339(5) Uani 1 1 d . . .
O11 O 0.84673(17) 0.79099(17) 0.45929(7) 0.0360(5) Uani 1 1 d . . .
O12 O 0.48796(16) 1.20515(17) 0.19572(7) 0.0344(5) Uani 1 1 d . . .
O13 O 0.39606(15) 1.35519(16) 0.12985(7) 0.0326(5) Uani 1 1 d . . .
O14 O -0.16167(16) 1.19848(18) 0.22591(7) 0.0376(5) Uani 1 1 d . . .
O15 O -0.20696(15) 1.26612(16) 0.14331(7) 0.0324(5) Uani 1 1 d . . .
O16 O 0.87789(18) 0.95863(19) 0.28343(9) 0.0473(6) Uani 1 1 d . . .
O17 O 0.43910(18) 1.25368(18) 0.30581(8) 0.0390(6) Uani 1 1 d . . .
O18 O 0.74152(18) 1.01177(17) 0.18771(8) 0.0389(5) Uani 1 1 d . . .
O19 O 0.64394(16) 1.15515(15) 0.08431(7) 0.0298(5) Uani 1 1 d . . .
O20 O 0.50248(16) 1.31309(14) 0.02826(7) 0.0287(4) Uani 1 1 d . . .
O21 O 0.74339(16) 1.37088(16) 0.02808(7) 0.0348(5) Uani 1 1 d . . .
O22 O 0.69761(16) 1.53119(16) 0.07902(7) 0.0312(5) Uani 1 1 d . . .
O23 O 0.41605(16) 1.58492(15) 0.05966(7) 0.0303(5) Uani 1 1 d . . .
O24 O 0.0079(3) 0.9282(3) 0.15235(11) 0.0760(10) Uani 1 1 d . . .
O25 O 0.142(2) 0.5801(8) 0.2156(6) 0.342(10) Uani 0.50 1 d P . .
H25B H 0.1995 0.5407 0.2388 0.514 Uiso 0.50 1 calc PR . .
O26 O 0.1807(6) 0.4667(6) 0.2977(2) 0.088(2) Uani 0.50 1 d PU . .
C1 C 0.5124(2) 0.7527(2) 0.49905(10) 0.0270(6) Uani 1 1 d . . .
C2 C 0.5054(2) 0.6214(2) 0.49896(10) 0.0267(6) Uani 1 1 d . . .
C3 C 0.4754(2) 0.5659(2) 0.54478(11) 0.0337(7) Uani 1 1 d . . .
H3A H 0.4585 0.6099 0.5748 0.040 Uiso 1 1 calc R . .
C4 C 0.5288(3) 0.5549(2) 0.45497(10) 0.0324(7) Uani 1 1 d . . .
H4A H 0.5480 0.5923 0.4244 0.039 Uiso 1 1 calc R . .
C5 C 0.6308(2) 0.8827(2) 0.31973(9) 0.0256(6) Uani 1 1 d . . .
C6 C 0.6160(2) 0.7778(2) 0.29248(9) 0.0270(6) Uani 1 1 d . . .
C7 C 0.5797(3) 0.8006(2) 0.24046(10) 0.0328(7) Uani 1 1 d . . .
H7A H 0.5667 0.8803 0.2221 0.039 Uiso 1 1 calc R . .
C8 C 0.5630(3) 0.7035(2) 0.21603(10) 0.0323(7) Uani 1 1 d . . .
H8A H 0.5389 0.7185 0.1813 0.039 Uiso 1 1 calc R . .
C9 C 0.6376(3) 0.6578(2) 0.31929(10) 0.0335(7) Uani 1 1 d . . .
H9A H 0.6639 0.6420 0.3539 0.040 Uiso 1 1 calc R . .
C10 C 0.6206(2) 0.5608(2) 0.29515(10) 0.0316(7) Uani 1 1 d . . .
H10A H 0.6349 0.4808 0.3135 0.038 Uiso 1 1 calc R . .
C11 C 0.5821(2) 0.5839(2) 0.24333(9) 0.0235(6) Uani 1 1 d . . .
C12 C 0.5600(2) 0.4809(2) 0.21722(9) 0.0244(6) Uani 1 1 d . . .
C13 C 0.7896(2) 1.1232(2) 0.37275(9) 0.0236(6) Uani 1 1 d . . .
C14 C 0.9229(2) 1.1229(2) 0.38861(10) 0.0264(6) Uani 1 1 d . . .
C15 C 0.9984(2) 1.0419(2) 0.43071(10) 0.0351(7) Uani 1 1 d . . .
H15A H 0.9624 0.9924 0.4508 0.042 Uiso 1 1 calc R . .
C16 C 1.1277(2) 1.0328(2) 0.44381(10) 0.0339(7) Uani 1 1 d . . .
H16A H 1.1766 0.9798 0.4729 0.041 Uiso 1 1 calc R . .
C17 C 0.9774(2) 1.1970(2) 0.35806(10) 0.0327(7) Uani 1 1 d . . .
H17A H 0.9263 1.2532 0.3299 0.039 Uiso 1 1 calc R . .
C18 C 1.1076(2) 1.1862(2) 0.36999(10) 0.0333(7) Uani 1 1 d . . .
H18A H 1.1448 1.2339 0.3494 0.040 Uiso 1 1 calc R . .
C19 C 1.1826(2) 1.1042(2) 0.41267(9) 0.0253(6) Uani 1 1 d . . .
C20 C 1.3263(2) 1.0824(2) 0.42515(9) 0.0245(6) Uani 1 1 d . . .
C21 C 0.3910(2) 1.2749(2) 0.16494(10) 0.0279(6) Uani 1 1 d . . .
C22 C 0.2577(2) 1.2594(2) 0.16858(10) 0.0273(6) Uani 1 1 d . . .
C23 C 0.1657(2) 1.2991(3) 0.12733(11) 0.0405(7) Uani 1 1 d . . .
H23A H 0.1866 1.3337 0.0964 0.049 Uiso 1 1 calc R . .
C24 C 0.0424(2) 1.2877(3) 0.13178(12) 0.0428(8) Uani 1 1 d . . .
H24A H -0.0164 1.3107 0.1032 0.051 Uiso 1 1 calc R . .
C25 C 0.2253(2) 1.2070(3) 0.21459(10) 0.0353(7) Uani 1 1 d . . .
H25A H 0.2882 1.1766 0.2422 0.042 Uiso 1 1 calc R . .
C26 C 0.1002(2) 1.2000(3) 0.21933(10) 0.0392(7) Uani 1 1 d . . .
H26A H 0.0786 1.1666 0.2504 0.047 Uiso 1 1 calc R . .
C27 C 0.0054(2) 1.2427(2) 0.17799(9) 0.0260(6) Uani 1 1 d . . .
C28 C -0.1309(2) 1.2343(2) 0.18283(10) 0.0273(6) Uani 1 1 d . . .
C29 C 0.5609(2) 1.1916(2) 0.04662(9) 0.0251(6) Uani 1 1 d . . .
C30 C 0.5294(2) 1.0920(2) 0.02269(10) 0.0288(6) Uani 1 1 d . . .
C31 C 0.4437(2) 1.1323(2) -0.02084(10) 0.0319(7) Uani 1 1 d . . .
H31A H 0.4052 1.2210 -0.0348 0.038 Uiso 1 1 calc R . .
C32 C 0.5842(2) 0.9607(2) 0.04332(10) 0.0319(7) Uani 1 1 d . . .
H32A H 0.6406 0.9340 0.0727 0.038 Uiso 1 1 calc R . .
C33 C 0.7660(2) 1.4645(2) 0.04394(10) 0.0306(6) Uani 1 1 d . . .
C34 C 0.8851(2) 1.4850(2) 0.01942(10) 0.0315(7) Uani 1 1 d . . .
C35 C 0.9660(2) 1.4081(2) -0.01858(11) 0.0353(7) Uani 1 1 d . . .
H35A H 0.9443 1.3446 -0.0309 0.042 Uiso 1 1 calc R . .
C36 C 0.9208(2) 1.5767(2) 0.03885(11) 0.0362(7) Uani 1 1 d . . .
H36A H 0.8688 1.6276 0.0653 0.043 Uiso 1 1 calc R . .
C37 C 0.9160(3) 0.6816(3) 0.44144(11) 0.0360(8) Uani 1 1 d . . .
H37A H 0.8731 0.6574 0.4167 0.043 Uiso 1 1 calc R . .
C38 C 1.1268(5) 0.4724(4) 0.43118(18) 0.0822(16) Uani 1 1 d . . .
H38A H 1.0688 0.4583 0.4076 0.123 Uiso 1 1 calc R . .
H38B H 1.1622 0.3994 0.4575 0.123 Uiso 1 1 calc R . .
H38C H 1.2041 0.4768 0.4129 0.123 Uiso 1 1 calc R . .
C39 C 1.1203(4) 0.6290(4) 0.49128(18) 0.0764(14) Uani 1 1 d . . .
H39A H 1.0591 0.7129 0.5049 0.115 Uiso 1 1 calc R . .
H39B H 1.1982 0.6358 0.4745 0.115 Uiso 1 1 calc R . .
H39C H 1.1547 0.5591 0.5188 0.115 Uiso 1 1 calc R . .
C40 C 1.0000(3) 0.9308(3) 0.27561(14) 0.0538(10) Uani 1 1 d . . .
H40A H 1.0207 0.9732 0.2468 0.065 Uiso 1 1 calc R . .
C41 C 1.0795(5) 0.7720(4) 0.35037(16) 0.0821(17) Uani 1 1 d . . .
H41A H 0.9816 0.7945 0.3520 0.123 Uiso 1 1 calc R . .
H41B H 1.1066 0.7965 0.3809 0.123 Uiso 1 1 calc R . .
H41C H 1.1342 0.6772 0.3478 0.123 Uiso 1 1 calc R . .
C42 C 1.2477(5) 0.8228(6) 0.2943(3) 0.141(3) Uani 1 1 d . . .
H42A H 1.2482 0.8761 0.2635 0.212 Uiso 1 1 calc R . .
H42B H 1.3064 0.7295 0.2896 0.212 Uiso 1 1 calc R . .
H42C H 1.2829 0.8481 0.3226 0.212 Uiso 1 1 calc R . .
C43 C 0.0137(3) 0.9811(4) 0.11009(15) 0.0627(12) Uani 1 1 d . . .
H43A H -0.0702 1.0299 0.0918 0.075 Uiso 1 1 calc R . .
C44 C 0.1207(6) 1.0484(6) 0.0362(2) 0.118(2) Uani 1 1 d . . .
H44A H 0.0257 1.0895 0.0236 0.177 Uiso 1 1 calc R . .
H44B H 0.1813 0.9860 0.0127 0.177 Uiso 1 1 calc R . .
H44C H 0.1499 1.1164 0.0394 0.177 Uiso 1 1 calc R . .
C45 C 0.2608(4) 0.9024(5) 0.1154(2) 0.0987(19) Uani 1 1 d . . .
H45A H 0.2464 0.8630 0.1478 0.148 Uiso 1 1 calc R . .
H45B H 0.2982 0.9630 0.1214 0.148 Uiso 1 1 calc R . .
H45C H 0.3257 0.8329 0.0952 0.148 Uiso 1 1 calc R . .
C46 C 0.0621(4) 0.5822(4) 0.22462(19) 0.0231(11) Uani 0.50 1 d PU . .
H46A H 0.0302 0.6340 0.2545 0.028 Uiso 0.50 1 calc PR . .
H46B H 0.0815 0.4909 0.2361 0.028 Uiso 0.50 1 calc PR . .
C47 C -0.0530(10) 0.6330(10) 0.1898(4) 0.099(3) Uani 0.50 1 d PU . .
H47A H -0.1330 0.6318 0.2071 0.149 Uiso 0.50 1 calc PR . .
H47B H -0.0287 0.5780 0.1613 0.149 Uiso 0.50 1 calc PR . .
H47C H -0.0754 0.7235 0.1774 0.149 Uiso 0.50 1 calc PR . .
N1 N 1.0440(3) 0.5979(3) 0.45469(11) 0.0553(9) Uani 1 1 d . . .
N2 N 1.1043(3) 0.8452(3) 0.30502(12) 0.0555(9) Uani 1 1 d . . .
N3 N 0.1289(3) 0.9749(3) 0.08827(13) 0.0681(10) Uani 1 1 d . . .

loop_
_atom_site_aniso_label
_atom_site_aniso_U_11
_atom_site_aniso_U_22
_atom_site_aniso_U_33
_atom_site_aniso_U_23
_atom_site_aniso_U_13
_atom_site_aniso_U_12
Er1 0.01666(3) 0.01560(3) 0.02482(5) -0.00151(3) -0.00148(3) -0.01063(3)
Er2 0.01646(3) 0.02062(4) 0.02852(5) 0.00174(4) -0.00306(3) -0.01247(3)
Er3 0.01822(3) 0.02112(4) 0.02403(5) -0.00178(3) -0.00114(3) -0.01451(3)
O1 0.0455(7) 0.0267(6) 0.0452(10) -0.0099(7) 0.0153(7) -0.0264(5)
O2 0.0499(8) 0.0191(6) 0.0479(10) -0.0105(7) 0.0161(8) -0.0219(5)
O3 0.0440(7) 0.0288(6) 0.0308(9) -0.0073(6) -0.0010(7) -0.0213(5)
O4 0.0385(7) 0.0220(6) 0.0390(9) -0.0030(6) 0.0035(7) -0.0217(5)
O5 0.0442(7) 0.0196(6) 0.0447(10) 0.0049(6) -0.0104(7) -0.0205(5)
O6 0.0427(7) 0.0376(7) 0.0296(9) -0.0115(6) 0.0039(7) -0.0259(6)
O7 0.0305(6) 0.0375(7) 0.0448(10) 0.0011(7) 0.0024(7) -0.0237(5)
O8 0.0311(7) 0.0373(7) 0.0356(9) 0.0046(7) -0.0136(6) -0.0210(5)
O9 0.0194(6) 0.0279(7) 0.0347(9) -0.0015(6) -0.0043(6) -0.0118(5)
O10 0.0224(6) 0.0578(9) 0.0237(8) 0.0047(7) -0.0003(6) -0.0216(6)
O11 0.0255(7) 0.0304(8) 0.0435(10) -0.0027(7) -0.0022(7) -0.0054(6)
O12 0.0244(6) 0.0453(8) 0.0380(9) -0.0073(7) -0.0075(7) -0.0187(6)
O13 0.0281(6) 0.0414(7) 0.0404(10) -0.0025(7) 0.0040(6) -0.0265(5)
O14 0.0263(6) 0.0540(8) 0.0429(10) 0.0025(8) 0.0020(7) -0.0285(5)
O15 0.0223(6) 0.0396(7) 0.0404(10) 0.0050(7) -0.0082(6) -0.0196(5)
O16 0.0257(8) 0.0374(9) 0.0713(14) 0.0064(9) -0.0028(9) -0.0097(7)
O17 0.0254(7) 0.0366(8) 0.0453(11) 0.0075(8) 0.0009(7) -0.0078(6)
O18 0.0368(8) 0.0350(8) 0.0451(11) -0.0058(7) 0.0006(8) -0.0164(6)
O19 0.0306(7) 0.0240(6) 0.0386(9) -0.0065(6) -0.0067(7) -0.0145(5)
O20 0.0371(7) 0.0251(6) 0.0328(9) -0.0001(6) -0.0054(6) -0.0221(5)
O21 0.0361(6) 0.0468(7) 0.0386(10) -0.0045(7) 0.0026(7) -0.0336(5)
O22 0.0319(6) 0.0375(7) 0.0336(9) -0.0047(6) 0.0059(6) -0.0239(5)
O23 0.0333(7) 0.0267(7) 0.0326(9) 0.0025(6) -0.0060(7) -0.0157(5)
O24 0.0526(12) 0.0757(15) 0.0792(17) -0.0027(13) 0.0246(12) -0.0139(11)
O25 0.45(2) 0.095(4) 0.420(12) -0.174(5) 0.209(13) -0.061(8)
O26 0.076(3) 0.065(3) 0.062(3) -0.017(2) -0.028(2) 0.024(2)
C1 0.0279(9) 0.0207(8) 0.0362(13) -0.0047(9) 0.0030(9) -0.0142(7)
C2 0.0272(9) 0.0163(8) 0.0398(13) -0.0020(9) 0.0040(9) -0.0130(7)
C3 0.0416(11) 0.0265(9) 0.0405(14) -0.0120(9) 0.0089(10) -0.0210(8)
C4 0.0484(11) 0.0222(9) 0.0342(13) -0.0026(9) 0.0132(10) -0.0234(7)
C5 0.0264(8) 0.0280(9) 0.0284(12) -0.0053(8) 0.0030(8) -0.0173(7)
C6 0.0327(9) 0.0251(9) 0.0296(12) -0.0026(9) -0.0013(9) -0.0185(7)
C7 0.0486(11) 0.0270(9) 0.0324(13) 0.0010(9) -0.0043(10) -0.0257(8)
C8 0.0474(11) 0.0331(9) 0.0260(12) -0.0006(9) -0.0059(10) -0.0266(8)
C9 0.0557(11) 0.0330(10) 0.0210(11) 0.0020(9) -0.0089(10) -0.0283(8)
C10 0.0467(10) 0.0256(9) 0.0315(13) 0.0018(9) -0.0084(10) -0.0244(7)
C11 0.0262(9) 0.0199(8) 0.0269(11) -0.0022(8) -0.0010(8) -0.0126(7)
C12 0.0183(8) 0.0249(9) 0.0312(12) -0.0074(9) 0.0013(8) -0.0102(7)
C13 0.0220(8) 0.0269(9) 0.0286(11) -0.0076(8) 0.0019(8) -0.0162(7)
C14 0.0218(8) 0.0323(9) 0.0311(12) -0.0012(9) -0.0036(8) -0.0176(7)
C15 0.0351(9) 0.0458(10) 0.0370(14) 0.0102(10) -0.0056(9) -0.0313(7)
C16 0.0317(9) 0.0425(11) 0.0332(13) 0.0106(10) -0.0119(9) -0.0233(8)
C17 0.0269(9) 0.0426(11) 0.0332(13) 0.0145(10) -0.0111(9) -0.0222(8)
C18 0.0264(9) 0.0422(11) 0.0373(14) 0.0114(10) -0.0083(9) -0.0228(8)
C19 0.0219(8) 0.0304(9) 0.0270(12) -0.0001(9) -0.0042(8) -0.0150(7)
C20 0.0208(8) 0.0261(9) 0.0271(12) 0.0002(9) -0.0052(8) -0.0113(7)
C21 0.0174(8) 0.0317(9) 0.0422(13) -0.0122(9) 0.0023(9) -0.0163(7)
C22 0.0175(8) 0.0337(10) 0.0354(13) 0.0016(9) -0.0035(8) -0.0163(7)
C23 0.0305(9) 0.0645(13) 0.0369(14) 0.0175(11) -0.0070(10) -0.0337(8)
C24 0.0316(9) 0.0585(13) 0.0460(15) 0.0207(11) -0.0184(10) -0.0301(9)
C25 0.0346(9) 0.0555(11) 0.0305(13) 0.0064(10) -0.0067(9) -0.0346(8)
C26 0.0340(9) 0.0663(13) 0.0285(13) 0.0120(11) -0.0053(9) -0.0348(8)
C27 0.0212(8) 0.0332(9) 0.0310(12) 0.0005(9) -0.0030(8) -0.0191(7)
C28 0.0187(8) 0.0248(9) 0.0393(13) 0.0030(9) -0.0039(9) -0.0114(7)
C29 0.0271(8) 0.0321(9) 0.0271(11) -0.0079(8) 0.0026(8) -0.0223(7)
C30 0.0298(9) 0.0279(9) 0.0390(13) -0.0088(9) 0.0006(9) -0.0211(7)
C31 0.0380(10) 0.0266(9) 0.0369(13) 0.0018(9) -0.0107(10) -0.0199(7)
C32 0.0393(10) 0.0296(9) 0.0321(12) -0.0018(9) -0.0116(9) -0.0197(8)
C33 0.0234(8) 0.0406(10) 0.0351(13) 0.0125(10) -0.0106(9) -0.0228(7)
C34 0.0268(8) 0.0395(10) 0.0356(13) 0.0097(10) -0.0039(9) -0.0235(7)
C35 0.0358(9) 0.0414(10) 0.0432(15) -0.0034(10) 0.0015(10) -0.0302(7)
C36 0.0374(10) 0.0413(11) 0.0395(14) 0.0007(10) 0.0044(10) -0.0273(8)
C37 0.0309(11) 0.0330(11) 0.0353(14) 0.0001(10) 0.0011(10) -0.0075(9)
C38 0.078(3) 0.0358(17) 0.091(3) 0.0021(19) 0.020(2) 0.0072(18)
C39 0.0403(16) 0.066(2) 0.108(3) -0.010(2) -0.0232(18) -0.0099(15)
C40 0.0409(14) 0.0456(15) 0.061(2) 0.0035(14) 0.0062(14) -0.0093(12)
C41 0.072(2) 0.073(2) 0.061(2) 0.018(2) -0.010(2) -0.002(2)
C42 0.035(2) 0.130(4) 0.223(7) 0.037(5) -0.001(3) -0.016(2)
C43 0.0439(15) 0.0643(18) 0.076(2) -0.0268(16) 0.0158(15) -0.0192(13)
C44 0.127(3) 0.164(4) 0.078(3) -0.018(3) 0.038(3) -0.082(3)
C45 0.0513(19) 0.101(3) 0.137(4) -0.021(3) 0.026(2) -0.0280(19)
C46 0.0149(15) 0.0119(15) 0.0312(19) -0.0023(14) -0.0062(14) 0.0041(12)
C47 0.098(4) 0.095(4) 0.102(5) -0.004(4) -0.021(4) -0.040(3)
N1 0.0470(13) 0.0390(13) 0.0578(16) -0.0003(12) 0.0112(12) -0.0020(11)
N2 0.0290(11) 0.0555(14) 0.0665(17) 0.0049(13) -0.0081(11) -0.0072(10)
N3 0.0550(12) 0.0822(16) 0.0738(19) -0.0215(15) 0.0279(13) -0.0364(11)

loop_
_geom_bond_atom_site_label_1
_geom_bond_atom_site_label_2
_geom_bond_distance
_geom_bond_site_symmetry_2
_geom_bond_publ_flag
Er1 O7 2.2303(19) . ?
Er1 O3 2.2754(17) . ?
Er1 O2 2.3094(16) 2_676 ?
Er1 O9 2.3314(17) 2_776 ?
Er1 O1 2.3455(18) . ?
Er1 O11 2.3609(15) . ?
Er1 O10 2.4144(15) 1_455 ?
Er1 O9 2.5095(15) 1_455 ?
Er1 C20 2.808(2) 1_455 ?
Er1 Er1 3.8757(2) 2_676 ?
Er2 O4 2.2473(18) . ?
Er2 O5 2.2951(15) 1_565 ?
Er2 O8 2.2943(19) . ?
Er2 O12 2.3019(17) . ?
Er2 O14 2.3454(19) 1_655 ?
Er2 O17 2.4166(17) . ?
Er2 O18 2.4174(19) . ?
Er2 O16 2.4429(16) . ?
Er3 O15 2.2457(15) 1_655 ?
Er3 O6 2.2512(17) 1_565 ?
Er3 O13 2.3196(18) . ?
Er3 O23 2.3554(14) . ?
Er3 O19 2.4194(17) . ?
Er3 O21 2.4388(18) . ?
Er3 O20 2.4535(18) . ?
Er3 O22 2.4584(19) . ?
Er3 C29 2.793(3) . ?
Er3 C33 2.793(3) . ?
O1 C1 1.254(3) . ?
O2 C1 1.226(3) . ?
O2 Er1 2.3094(16) 2_676 ?
O3 C5 1.255(3) . ?
O4 C5 1.265(3) . ?
O5 C12 1.244(3) . ?
O5 Er2 2.2951(15) 1_545 ?
O6 C12 1.245(3) . ?
O6 Er3 2.2511(17) 1_545 ?
O7 C13 1.251(3) . ?
O8 C13 1.233(3) . ?
O9 C20 1.252(3) . ?
O9 Er1 2.3314(17) 2_776 ?
O9 Er1 2.5095(15) 1_655 ?
O10 C20 1.257(3) . ?
O10 Er1 2.4143(15) 1_655 ?
O11 C37 1.233(3) . ?
O12 C21 1.238(3) . ?
O13 C21 1.246(3) . ?
O14 C28 1.245(3) . ?
O14 Er2 2.3454(19) 1_455 ?
O15 C28 1.255(3) . ?
O15 Er3 2.2456(15) 1_455 ?
O16 C40 1.211(4) . ?
O19 C29 1.256(3) . ?
O20 C29 1.267(3) . ?
O21 C33 1.286(3) . ?
O22 C33 1.228(3) . ?
O24 C43 1.219(5) . ?
O25 C46 0.87(2) . ?
C1 C2 1.513(4) . ?
C2 C4 1.377(4) . ?
C2 C3 1.395(4) . ?
C3 C4 1.379(4) 2_666 ?
C4 C3 1.379(4) 2_666 ?
C5 C6 1.499(4) . ?
C6 C9 1.387(3) . ?
C6 C7 1.392(4) . ?
C7 C8 1.392(4) . ?
C8 C11 1.396(3) . ?
C9 C10 1.389(4) . ?
C10 C11 1.392(3) . ?
C11 C12 1.504(4) . ?
C13 C14 1.497(3) . ?
C14 C15 1.376(3) . ?
C14 C17 1.404(4) . ?
C15 C16 1.393(4) . ?
C16 C19 1.392(4) . ?
C17 C18 1.387(4) . ?
C18 C19 1.390(3) . ?
C19 C20 1.485(3) . ?
C20 Er1 2.808(2) 1_655 ?
C21 C22 1.515(3) . ?
C22 C23 1.381(4) . ?
C22 C25 1.394(4) . ?
C23 C24 1.384(4) . ?
C24 C27 1.382(4) . ?
C25 C26 1.378(4) . ?
C26 C27 1.398(3) . ?
C27 C28 1.506(3) . ?
C29 C30 1.497(4) . ?
C30 C32 1.378(3) . ?
C30 C31 1.390(3) . ?
C31 C32 1.390(4) 2_675 ?
C32 C31 1.390(4) 2_675 ?
C33 C34 1.509(4) . ?
C34 C35 1.373(4) . ?
C34 C36 1.391(4) . ?
C35 C36 1.382(4) 2_785 ?
C36 C35 1.382(4) 2_785 ?
C37 N1 1.294(3) . ?
C38 N1 1.455(5) . ?
C39 N1 1.440(6) . ?
C40 N2 1.305(4) . ?
C41 N2 1.468(5) . ?
C42 N2 1.459(6) . ?
C43 N3 1.317(5) . ?
C44 N3 1.508(6) . ?
C45 N3 1.437(5) . ?
C46 C47 1.416(11) . ?
